data_1549587
loop_
_publ_author_name
'Piontek, Aleksandra'
'Siod\/lak, Dawid'
'Zarychta, Bartosz'

_publ_section_title
;
 Naphthalene-2,6-diyl bis(4-methylbenzenesulfonate)
;
_journal_coeditor_code HB4242
_journal_issue 6
_journal_name_full IUCrData
_journal_page_first x180890
_journal_paper_doi 10.1107/S2414314618008908
_journal_volume 3
_journal_year 2018
_chemical_formula_iupac 'C24 H20 O6 S2'
_chemical_formula_moiety 'C24 H20 O6 S2'
_chemical_formula_sum 'C24 H20 O6 S2'
_chemical_formula_weight 468.52
_chemical_name_systematic
;
Naphthalene-2,6-diyl bis(4-methylbenzenesulfonate)
;
_space_group_crystal_system monoclinic
_space_group_IT_number 14
_space_group_name_Hall '-P 2yn'
_space_group_name_H-M_alt 'P 1 21/n 1'
_symmetry_space_group_name_Hall '-P 2yn'
_symmetry_space_group_name_H-M 'P 1 21/n 1'
_atom_sites_solution_hydrogens geom
_atom_sites_solution_primary direct
_audit_creation_method SHELXL-2013
_cell_angle_alpha 90
_cell_angle_beta 109.869(3)
_cell_angle_gamma 90
_cell_formula_units_Z 2
_cell_length_a 12.2270(3)
_cell_length_b 5.72290(10)
_cell_length_c 15.9353(5)
_cell_measurement_reflns_used 6789
_cell_measurement_temperature 100.0
_cell_measurement_theta_max 25.989
_cell_measurement_theta_min 3.544
_cell_volume 1048.68(5)
_computing_cell_refinement
;
CrysAlis CCD (Oxford Diffraction, 2008)
;
_computing_data_collection
;
CrysAlis CCD (Oxford Diffraction, 2008)
;
_computing_data_reduction
;
CrysAlis CCD (Oxford Diffraction, 2008)
;
_computing_molecular_graphics
;
Mercury (Macrae et al., 2008)
;
_computing_publication_material
;
SHELXL2014 (Sheldrick, 2015b)
;
_computing_structure_refinement
;
SHELXL2014 (Sheldrick, 2015b)
;
_computing_structure_solution
;
SHELXT2014 (Sheldrick, 2015a)
;
_diffrn_ambient_temperature 100.00(10)
_diffrn_detector_area_resol_mean '1024 x 1024 with blocks 2 x 2'
_diffrn_measured_fraction_theta_full 0.997
_diffrn_measured_fraction_theta_max 0.996
_diffrn_measurement_device_type 'Oxford Diffraction Xcalibur'
_diffrn_measurement_method '\w scan'
_diffrn_radiation_type MoK\a
_diffrn_radiation_wavelength 0.71073
_diffrn_reflns_av_R_equivalents 0.0156
_diffrn_reflns_limit_h_max 15
_diffrn_reflns_limit_h_min -15
_diffrn_reflns_limit_k_max 7
_diffrn_reflns_limit_k_min -6
_diffrn_reflns_limit_l_max 18
_diffrn_reflns_limit_l_min -19
_diffrn_reflns_number 6789
_diffrn_reflns_theta_full 25.242
_diffrn_reflns_theta_max 25.989
_diffrn_reflns_theta_min 3.544
_diffrn_standards_decay_% 0
_diffrn_standards_interval_count 0
_diffrn_standards_interval_time 0
_diffrn_standards_number 0
_exptl_absorpt_coefficient_mu 0.295
_exptl_absorpt_correction_type none
_exptl_crystal_colour colourless
_exptl_crystal_density_diffrn 1.484
_exptl_crystal_description irregular
_exptl_crystal_F_000 488
_exptl_crystal_size_max 0.5
_exptl_crystal_size_mid 0.45
_exptl_crystal_size_min 0.4
_refine_diff_density_max 0.370
_refine_diff_density_min -0.343
_refine_ls_extinction_method none
_refine_ls_goodness_of_fit_ref 1.084
_refine_ls_hydrogen_treatment constr
_refine_ls_matrix_type full
_refine_ls_number_parameters 146
_refine_ls_number_reflns 2046
_refine_ls_number_restraints 0
_refine_ls_restrained_S_all 1.084
_refine_ls_R_factor_all 0.0333
_refine_ls_R_factor_gt 0.0284
_refine_ls_shift/su_max 0.001
_refine_ls_shift/su_mean 0.000
_refine_ls_structure_factor_coef Fsqd
_refine_ls_weighting_details 'w=1/[\s^2^(Fo^2^)+(0.0472P)^2^+0.3531P] where P=(Fo^2^+2Fc^2^)/3'
_refine_ls_weighting_scheme calc
_refine_ls_wR_factor_gt 0.0805
_refine_ls_wR_factor_ref 0.0823
_reflns_number_gt 1806
_reflns_number_total 2046
_reflns_threshold_expression 'I > 2\s(I)'
_cod_data_source_file hb4242sup1.cif
_cod_data_source_block I
_cod_database_code 1549587
_shelx_space_group_comment
;
The symmetry employed for this shelxl refinement is uniquely defined
by the following loop, which should always be used as a source of
symmetry information in preference to the above space-group names.
They are only intended as comments.
;
_shelxl_version_number .2013

loop_
_space_group_symop_operation_xyz
'x, y, z'
'-x+1/2, y+1/2, -z+1/2'
'-x, -y, -z'
'x-1/2, -y-1/2, z-1/2'

loop_
_atom_site_type_symbol
_atom_site_label
_atom_site_fract_x
_atom_site_fract_y
_atom_site_fract_z
_atom_site_U_iso_or_equiv
_atom_site_adp_type
_atom_site_calc_flag
_atom_site_occupancy
S S1 0.60178(3) 0.69746(7) 0.34689(2) 0.01589(13) Uani d 1
O O1 0.69632(9) 0.56049(19) 0.31607(7) 0.0179(3) Uani d 1
O O2 0.61916(9) 0.9428(2) 0.34060(7) 0.0237(3) Uani d 1
O O3 0.60474(9) 0.6029(2) 0.43036(7) 0.0226(3) Uani d 1
C C1 0.81150(12) 0.5696(3) 0.37842(9) 0.0152(3) Uani d 1
C C2 0.88107(13) 0.7606(3) 0.37395(10) 0.0180(3) Uani d 1
H H2 0.8523 0.8769 0.3314 0.022 Uiso calc 1
C C3 0.99199(13) 0.7727(3) 0.43334(10) 0.0171(3) Uani d 1
H H3 1.0392 0.8981 0.4308 0.021 Uiso calc 1
C C4 0.96386(12) 0.4036(3) 0.50119(9) 0.0137(3) Uani d 1
C C5 0.84882(13) 0.3929(3) 0.43857(10) 0.0157(3) Uani d 1
H H5 0.8002 0.2680 0.4387 0.019 Uiso calc 1
C C6 0.47502(12) 0.6087(3) 0.26206(10) 0.0145(3) Uani d 1
C C7 0.42327(13) 0.7571(3) 0.19026(10) 0.0156(3) Uani d 1
H H7 0.4582 0.8978 0.1848 0.019 Uiso calc 1
C C8 0.31833(13) 0.6905(3) 0.12701(10) 0.0162(3) Uani d 1
H H8 0.2827 0.7883 0.0788 0.019 Uiso calc 1
C C9 0.26556(12) 0.4792(3) 0.13462(10) 0.0159(3) Uani d 1
C C10 0.32065(13) 0.3337(3) 0.20673(10) 0.0170(3) Uani d 1
H H10 0.2866 0.1916 0.2119 0.020 Uiso calc 1
C C11 0.42491(13) 0.3965(3) 0.27083(10) 0.0173(3) Uani d 1
H H11 0.4608 0.2984 0.3189 0.021 Uiso calc 1
C C12 0.15007(14) 0.4100(3) 0.06714(11) 0.0222(4) Uani d 1
H H12A 0.0889 0.4959 0.0782 0.033 Uiso calc 1
H H12B 0.1378 0.2456 0.0721 0.033 Uiso calc 1
H H12C 0.1500 0.4445 0.0082 0.033 Uiso calc 1

loop_
_atom_site_aniso_label
_atom_site_aniso_U_11
_atom_site_aniso_U_22
_atom_site_aniso_U_33
_atom_site_aniso_U_12
_atom_site_aniso_U_13
_atom_site_aniso_U_23
S1 0.0119(2) 0.0182(2) 0.0144(2) 0.00249(14) 0.00038(15) -0.00300(14)
O1 0.0111(5) 0.0247(6) 0.0138(5) 0.0040(4) -0.0010(4) -0.0040(4)
O2 0.0192(6) 0.0180(6) 0.0273(6) 0.0006(5) -0.0008(5) -0.0049(5)
O3 0.0187(6) 0.0327(7) 0.0141(5) 0.0033(5) 0.0024(4) -0.0015(5)
C1 0.0104(7) 0.0217(8) 0.0115(7) 0.0021(6) 0.0011(6) -0.0036(6)
C2 0.0187(8) 0.0200(8) 0.0148(7) 0.0046(6) 0.0051(6) 0.0052(6)
C3 0.0164(7) 0.0168(8) 0.0190(8) -0.0009(6) 0.0072(6) 0.0028(6)
C4 0.0135(7) 0.0141(7) 0.0140(7) 0.0012(6) 0.0054(6) -0.0014(6)
C5 0.0131(7) 0.0160(8) 0.0179(8) -0.0006(6) 0.0051(6) -0.0027(6)
C6 0.0102(7) 0.0169(8) 0.0145(7) 0.0017(6) 0.0016(6) -0.0013(6)
C7 0.0152(7) 0.0146(7) 0.0167(8) 0.0010(6) 0.0049(6) 0.0003(6)
C8 0.0151(7) 0.0178(8) 0.0142(7) 0.0037(6) 0.0031(6) 0.0025(6)
C9 0.0126(7) 0.0198(8) 0.0160(7) 0.0009(6) 0.0058(6) -0.0031(6)
C10 0.0171(8) 0.0142(8) 0.0205(8) -0.0014(6) 0.0073(6) -0.0004(6)
C11 0.0171(8) 0.0166(8) 0.0168(7) 0.0042(6) 0.0038(6) 0.0031(6)
C12 0.0164(8) 0.0271(9) 0.0210(8) -0.0036(7) 0.0036(6) -0.0012(7)

loop_
_atom_type_symbol
_atom_type_description
_atom_type_scat_dispersion_real
_atom_type_scat_dispersion_imag
_atom_type_scat_source
C C 0.0033 0.0016 'International Tables Vol C Tables 4.2.6.8 and 6.1.1.4'
H H 0.0000 0.0000 'International Tables Vol C Tables 4.2.6.8 and 6.1.1.4'
O O 0.0106 0.0060 'International Tables Vol C Tables 4.2.6.8 and 6.1.1.4'
S S 0.1246 0.1234 'International Tables Vol C Tables 4.2.6.8 and 6.1.1.4'

loop_
_geom_angle_atom_site_label_1
_geom_angle_atom_site_label_2
_geom_angle_atom_site_label_3
_geom_angle_site_symmetry_1
_geom_angle_site_symmetry_3
_geom_angle
O3 S1 O2 . . 118.79(7)
O3 S1 O1 . . 107.92(6)
O2 S1 O1 . . 108.58(7)
O3 S1 C6 . . 110.22(7)
O2 S1 C6 . . 110.17(7)
O1 S1 C6 . . 99.36(6)
C1 O1 S1 . . 114.41(9)
C5 C1 C2 . . 123.45(14)
C5 C1 O1 . . 118.69(13)
C2 C1 O1 . . 117.86(13)
C3 C2 C1 . . 118.76(14)
C3 C2 H2 . . 120.6
C1 C2 H2 . . 120.6
C2 C3 C4 . 3_766 120.85(14)
C2 C3 H3 . . 119.6
C4 C3 H3 3_766 . 119.6
C3 C4 C4 3_766 3_766 119.12(16)
C3 C4 C5 3_766 . 121.55(14)
C4 C4 C5 3_766 . 119.33(17)
C1 C5 C4 . . 118.48(14)
C1 C5 H5 . . 120.8
C4 C5 H5 . . 120.8
C11 C6 C7 . . 121.55(14)
C11 C6 S1 . . 118.77(11)
C7 C6 S1 . . 119.57(12)
C8 C7 C6 . . 118.61(14)
C8 C7 H7 . . 120.7
C6 C7 H7 . . 120.7
C7 C8 C9 . . 121.02(14)
C7 C8 H8 . . 119.5
C9 C8 H8 . . 119.5
C10 C9 C8 . . 118.78(13)
C10 C9 C12 . . 120.27(14)
C8 C9 C12 . . 120.94(14)
C11 C10 C9 . . 121.33(14)
C11 C10 H10 . . 119.3
C9 C10 H10 . . 119.3
C10 C11 C6 . . 118.70(14)
C10 C11 H11 . . 120.6
C6 C11 H11 . . 120.6
C9 C12 H12A . . 109.5
C9 C12 H12B . . 109.5
H12A C12 H12B . . 109.5
C9 C12 H12C . . 109.5
H12A C12 H12C . . 109.5
H12B C12 H12C . . 109.5

loop_
_geom_bond_atom_site_label_1
_geom_bond_atom_site_label_2
_geom_bond_site_symmetry_2
_geom_bond_distance
S1 O3 . 1.4249(12)
S1 O2 . 1.4285(12)
S1 O1 . 1.6056(11)
S1 C6 . 1.7503(15)
O1 C1 . 1.4220(17)
C1 C5 . 1.361(2)
C1 C2 . 1.401(2)
C2 C3 . 1.366(2)
C2 H2 . 0.9300
C3 C4 3_766 1.419(2)
C3 H3 . 0.9300
C4 C3 3_766 1.419(2)
C4 C4 3_766 1.422(3)
C4 C5 . 1.423(2)
C5 H5 . 0.9300
C6 C11 . 1.389(2)
C6 C7 . 1.392(2)
C7 C8 . 1.389(2)
C7 H7 . 0.9300
C8 C9 . 1.395(2)
C8 H8 . 0.9300
C9 C10 . 1.393(2)
C9 C12 . 1.508(2)
C10 C11 . 1.383(2)
C10 H10 . 0.9300
C11 H11 . 0.9300
C12 H12A . 0.9600
C12 H12B . 0.9600
C12 H12C . 0.9600

loop_
_geom_hbond_atom_site_label_D
_geom_hbond_atom_site_label_H
_geom_hbond_atom_site_label_A
_geom_hbond_site_symmetry_A
_geom_hbond_distance_DH
_geom_hbond_distance_HA
_geom_hbond_distance_DA
_geom_hbond_angle_DHA
C2 H2 O1 2_655 0.93 2.46 3.3261(18) 155.9

loop_
_geom_torsion_atom_site_label_1
_geom_torsion_atom_site_label_2
_geom_torsion_atom_site_label_3
_geom_torsion_atom_site_label_4
_geom_torsion_site_symmetry_1
_geom_torsion_site_symmetry_4
_geom_torsion
O3 S1 O1 C1 . . -57.12(12)
O2 S1 O1 C1 . . 72.86(11)
C6 S1 O1 C1 . . -172.05(10)
S1 O1 C1 C5 . . 93.80(14)
S1 O1 C1 C2 . . -86.75(14)
C5 C1 C2 C3 . . -0.6(2)
O1 C1 C2 C3 . . 179.94(13)
C1 C2 C3 C4 . 3_766 -0.4(2)
C2 C1 C5 C4 . . 1.0(2)
O1 C1 C5 C4 . . -179.60(12)
C3 C4 C5 C1 3_766 . 179.05(14)
C4 C4 C5 C1 3_766 . -0.3(2)
O3 S1 C6 C11 . . -28.87(14)
O2 S1 C6 C11 . . -161.87(12)
O1 S1 C6 C11 . . 84.27(13)
O3 S1 C6 C7 . . 147.51(12)
O2 S1 C6 C7 . . 14.51(14)
O1 S1 C6 C7 . . -99.35(13)
C11 C6 C7 C8 . . 0.8(2)
S1 C6 C7 C8 . . -175.44(11)
C6 C7 C8 C9 . . -0.2(2)
C7 C8 C9 C10 . . -0.6(2)
C7 C8 C9 C12 . . 178.42(14)
C8 C9 C10 C11 . . 0.9(2)
C12 C9 C10 C11 . . -178.12(14)
C9 C10 C11 C6 . . -0.3(2)
C7 C6 C11 C10 . . -0.6(2)
S1 C6 C11 C10 . . 175.75(11)

_cod_database_fobs_code 1549587
